data_4345617
loop_
_publ_author_name
'Li, Yan'
'Siwatch, Rahul Kumar'
'Mondal, Totan'
'Li, Yongxin'
'Ganguly, Rakesh'
'Koley, Debasis'
'So, Cheuk-Wai'

_publ_section_title
;
 Diverse Bonding Activations in the Reactivity of a Pentaphenylborole
 toward Sodium Phosphaethynolate: Heterocycle Synthesis and Mechanistic
 Studies.
;
_journal_issue 7
_journal_name_full 'Inorganic chemistry'
_journal_page_first 4112
_journal_page_last 4120
_journal_paper_doi 10.1021/acs.inorgchem.7b00128
_journal_volume 56
_journal_year 2017
_chemical_formula_sum 'C58 H62 B N3 Si'
_chemical_formula_weight 840.00
_space_group_crystal_system triclinic
_space_group_IT_number 2
_space_group_name_Hall '-P 1'
_space_group_name_H-M_alt 'P -1'
_symmetry_space_group_name_Hall '-P 1'
_symmetry_space_group_name_H-M 'P -1'
_atom_sites_solution_hydrogens geom
_cell_angle_alpha 108.268(3)
_cell_angle_beta 90.442(3)
_cell_angle_gamma 107.481(3)
_cell_formula_units_Z 2
_cell_length_a 10.8795(4)
_cell_length_b 13.8762(6)
_cell_length_c 17.5684(7)
_cell_measurement_reflns_used 6166
_cell_measurement_temperature 103.(2)
_cell_measurement_theta_max 25.0274
_cell_measurement_theta_min 2.2056
_cell_volume 2387.00(18)
_computing_cell_refinement 'SAINT V8.37A (Bruker AXS Inc., 2015)'
_computing_data_collection 'APEX3 (Bruker AXS Inc., 2015)'
_computing_data_reduction 'SAINT V8.37A (Bruker AXS Inc., 2015)'
_computing_molecular_graphics 'XP (Bruker AXS Inc., 2015)'
_computing_publication_material 'APEX3 (Bruker AXS Inc., 2015)'
_computing_structure_refinement 'SHELXL-2014/7 (Sheldrick, 2014)'
_computing_structure_solution 'SHELXT (Bruker AXS Inc., 2015)'
_diffrn_ambient_temperature 103.(2)
_diffrn_detector_area_resol_mean 8.3333
_diffrn_measured_fraction_theta_full 0.991
_diffrn_measured_fraction_theta_max 0.991
_diffrn_measurement_device_type 'CCD area detector'
_diffrn_measurement_method 'phi and omega scans'
_diffrn_radiation_monochromator graphite
_diffrn_radiation_type MoK\a
_diffrn_radiation_wavelength 0.71073
_diffrn_reflns_av_R_equivalents 0.0810
_diffrn_reflns_av_unetI/netI 0.1627
_diffrn_reflns_limit_h_max 12
_diffrn_reflns_limit_h_min -12
_diffrn_reflns_limit_k_max 15
_diffrn_reflns_limit_k_min -16
_diffrn_reflns_limit_l_max 20
_diffrn_reflns_limit_l_min 0
_diffrn_reflns_number 8428
_diffrn_reflns_theta_full 25.09
_diffrn_reflns_theta_max 25.09
_diffrn_reflns_theta_min 1.23
_diffrn_source 'fine-focus sealed tube'
_diffrn_source_type 'Bruker KappaCCD'
_exptl_absorpt_coefficient_mu 0.091
_exptl_absorpt_correction_T_max 0.99
_exptl_absorpt_correction_T_min 0.64
_exptl_absorpt_correction_type multi-scan
_exptl_absorpt_process_details 'TWINABS - Bruker AXS scaling for twinned crystals - Version 2012/1'
_exptl_crystal_colour colourless
_exptl_crystal_density_diffrn 1.169
_exptl_crystal_density_method 'not measured'
_exptl_crystal_description block
_exptl_crystal_F_000 900
_exptl_crystal_size_max 0.200
_exptl_crystal_size_mid 0.120
_exptl_crystal_size_min 0.080
_refine_diff_density_max 0.570
_refine_diff_density_min -0.526
_refine_ls_extinction_method none
_refine_ls_goodness_of_fit_ref 1.063
_refine_ls_hydrogen_treatment constr
_refine_ls_matrix_type full
_refine_ls_number_parameters 657
_refine_ls_number_reflns 8428
_refine_ls_number_restraints 256
_refine_ls_restrained_S_all 1.054
_refine_ls_R_factor_all 0.1877
_refine_ls_R_factor_gt 0.0894
_refine_ls_shift/su_max 0.001
_refine_ls_shift/su_mean 0.000
_refine_ls_structure_factor_coef Fsqd
_refine_ls_weighting_details 'w=1/[\s^2^(Fo^2^)+(0.0705P)^2^+4.2109P] where P=(Fo^2^+2Fc^2^)/3'
_refine_ls_weighting_scheme calc
_refine_ls_wR_factor_gt 0.1971
_refine_ls_wR_factor_ref 0.2498
_reflns_number_gt 4447
_reflns_number_total 8428
_reflns_threshold_expression 'I > 2\s(I)'
_cod_data_source_file ic7b00128_si_001.cif
_cod_data_source_block scw1540_0m_5
_cod_depositor_comments
;
The following automatic conversions were performed:

'_exptl_absorpt_correction_type' value 'Multi-Scan' changed to
'multi-scan' according to
/home/data/users/saulius/crontab/automatic-downloads/current/ACS/lib/dictionaries/cif_core.dic
dictionary named 'cif_core.dic' version 2.4.2 from 2011-04-26.

Automatic conversion script
Id: cif_fix_values 4973 2017-02-22 13:04:09Z antanas 
;
_cod_original_cell_volume 2387.00(17)
_cod_database_code 4345617

loop_
_space_group_symop_operation_xyz
'x, y, z'
'-x, -y, -z'

loop_
_atom_site_type_symbol
_atom_site_label
_atom_site_fract_x
_atom_site_fract_y
_atom_site_fract_z
_atom_site_U_iso_or_equiv
_atom_site_adp_type
_atom_site_calc_flag
_atom_site_refinement_flags_adp
_atom_site_refinement_flags_occupancy
_atom_site_refinement_flags_posn
_atom_site_occupancy
_atom_site_disorder_assembly
_atom_site_disorder_group
B B1 0.6807(6) 0.3133(5) 0.7162(4) 0.0214(14) Uani d . . . 1.0 . .
C C1 1.0296(6) 0.5811(6) 0.8312(5) 0.020(2) Uani d U P D 0.804(19) A 1
C C2 1.0650(8) 0.4814(7) 0.7906(6) 0.031(2) Uani d U P D 0.804(19) A 1
H H2A 0.9972 0.4188 0.795 0.047 Uiso calc U P R 0.804(19) A 1
H H2B 1.1479 0.4872 0.8169 0.047 Uiso calc U P R 0.804(19) A 1
H H2C 1.0727 0.4733 0.7336 0.047 Uiso calc U P R 0.804(19) A 1
C C3 1.0167(9) 0.5967(9) 0.9197(4) 0.032(2) Uani d U P D 0.804(19) A 1
H H3A 0.9945 0.6623 0.9446 0.047 Uiso calc U P R 0.804(19) A 1
H H3B 1.099 0.6027 0.9468 0.047 Uiso calc U P R 0.804(19) A 1
H H3C 0.9481 0.5353 0.925 0.047 Uiso calc U P R 0.804(19) A 1
C C4 1.1354(7) 0.6794(8) 0.8228(7) 0.039(3) Uani d U P D 0.804(19) A 1
H H4A 1.1388 0.6721 0.7656 0.058 Uiso calc U P R 0.804(19) A 1
H H4B 1.2197 0.6839 0.8464 0.058 Uiso calc U P R 0.804(19) A 1
H H4C 1.1146 0.7447 0.8512 0.058 Uiso calc U P R 0.804(19) A 1
C C1A 1.031(2) 0.577(3) 0.8280(19) 0.052(11) Uani d U P D 0.196(19) A 2
C C2A 1.041(5) 0.470(3) 0.829(3) 0.061(13) Uani d U P D 0.196(19) A 2
H H2A1 0.9935 0.4501 0.8715 0.092 Uiso calc U P R 0.196(19) A 2
H H2A2 1.1318 0.4761 0.8381 0.092 Uiso calc U P R 0.196(19) A 2
H H2A3 1.0023 0.415 0.7764 0.092 Uiso calc U P R 0.196(19) A 2
C C3A 1.055(4) 0.653(4) 0.915(2) 0.056(12) Uani d U P D 0.196(19) A 2
H H3A1 1.0515 0.7233 0.9151 0.085 Uiso calc U P R 0.196(19) A 2
H H3A2 1.1399 0.6614 0.9392 0.085 Uiso calc U P R 0.196(19) A 2
H H3A3 0.9873 0.6242 0.9458 0.085 Uiso calc U P R 0.196(19) A 2
C C4A 1.143(4) 0.621(4) 0.781(2) 0.055(12) Uani d U P D 0.196(19) A 2
H H4A1 1.2261 0.6271 0.8068 0.082 Uiso calc U P R 0.196(19) A 2
H H4A2 1.1292 0.5728 0.7251 0.082 Uiso calc U P R 0.196(19) A 2
H H4A3 1.1439 0.6924 0.7811 0.082 Uiso calc U P R 0.196(19) A 2
C C5 0.8553(5) 0.6187(4) 0.7537(3) 0.0239(13) Uani d . . . 1.0 . .
C C6 0.9302(5) 0.7144(4) 0.7331(3) 0.0252(13) Uani d . . . 1.0 . .
C C7 0.9563(6) 0.8144(5) 0.7908(4) 0.0347(15) Uani d . . . 1.0 . .
H H7 0.9247 0.8207 0.8418 0.042 Uiso calc U . R 1.0 . .
C C8 1.0285(6) 0.9060(5) 0.7747(4) 0.0371(16) Uani d . . . 1.0 . .
H H8 1.049 0.9743 0.8152 0.045 Uiso calc U . R 1.0 . .
C C9 1.0700(5) 0.8963(5) 0.6997(4) 0.0312(15) Uani d . . . 1.0 . .
H H9 1.1174 0.9588 0.6881 0.037 Uiso calc U . R 1.0 . .
C C10 1.0438(5) 0.7976(5) 0.6413(4) 0.0271(14) Uani d . . . 1.0 . .
H H10 1.0746 0.7917 0.5901 0.033 Uiso calc U . R 1.0 . .
C C11 0.9712(5) 0.7056(4) 0.6581(3) 0.0256(13) Uani d . . . 1.0 . .
H H11 0.9504 0.6373 0.6175 0.031 Uiso calc U . R 1.0 . .
C C12 0.6255(5) 0.5975(4) 0.7001(4) 0.0269(14) Uani d . . . 1.0 . .
C C13 0.6273(6) 0.5630(5) 0.6096(4) 0.0360(16) Uani d . . . 1.0 . .
H H13A 0.7095 0.6045 0.5966 0.054 Uiso calc U . R 1.0 . .
H H13B 0.5551 0.5754 0.5847 0.054 Uiso calc U . R 1.0 . .
H H13C 0.6184 0.4866 0.5888 0.054 Uiso calc U . R 1.0 . .
C C14 0.6363(6) 0.7158(5) 0.7358(4) 0.0345(15) Uani d . . . 1.0 . .
H H14A 0.6403 0.7363 0.7947 0.052 Uiso calc U . R 1.0 . .
H H14B 0.5603 0.7274 0.7146 0.052 Uiso calc U . R 1.0 . .
H H14C 0.7151 0.7595 0.721 0.052 Uiso calc U . R 1.0 . .
C C15 0.4969(5) 0.5324(5) 0.7193(4) 0.0419(17) Uani d . . . 1.0 . .
H H15A 0.4897 0.4563 0.7002 0.063 Uiso calc U . R 1.0 . .
H H15B 0.4251 0.5428 0.6924 0.063 Uiso calc U . R 1.0 . .
H H15C 0.4934 0.5562 0.7778 0.063 Uiso calc U . R 1.0 . .
C C16 0.6951(7) 0.6155(5) 0.9266(4) 0.0441(18) Uani d . . . 1.0 . .
H H16A 0.6103 0.6268 0.929 0.066 Uiso calc U . R 1.0 . .
H H16B 0.7526 0.6647 0.9028 0.066 Uiso calc U . R 1.0 . .
H H16C 0.7329 0.629 0.9813 0.066 Uiso calc U . R 1.0 . .
C C17 0.6022(6) 0.4284(5) 0.9130(4) 0.0387(16) Uani d . . . 1.0 . .
H H17A 0.6438 0.4431 0.967 0.058 Uiso calc U . R 1.0 . .
H H17B 0.596 0.3557 0.8791 0.058 Uiso calc U . R 1.0 . .
H H17C 0.5151 0.4349 0.9172 0.058 Uiso calc U . R 1.0 . .
C C18 0.7301(5) 0.2370(4) 0.7552(3) 0.0236(13) Uani d . . . 1.0 . .
C C19 0.7016(5) 0.1297(4) 0.7097(3) 0.0261(13) Uani d . . . 1.0 . .
H H19 0.6547 0.1046 0.6577 0.031 Uiso calc U . R 1.0 . .
C C20 0.7381(6) 0.0576(5) 0.7364(4) 0.0304(14) Uani d . . . 1.0 . .
H H20 0.7149 -0.0156 0.7037 0.036 Uiso calc U . R 1.0 . .
C C21 0.8084(6) 0.0927(5) 0.8108(4) 0.0380(16) Uani d . . . 1.0 . .
H H21 0.8359 0.0444 0.8294 0.046 Uiso calc U . R 1.0 . .
C C22 0.8384(6) 0.1981(6) 0.8578(4) 0.0453(18) Uani d . . . 1.0 . .
H H22 0.8866 0.2228 0.9093 0.054 Uiso calc U . R 1.0 . .
C C23 0.7992(6) 0.2688(5) 0.8306(4) 0.0348(16) Uani d . . . 1.0 . .
H H23 0.82 0.3413 0.8645 0.042 Uiso calc U . R 1.0 . .
C C24 0.7316(5) 0.3075(4) 0.6285(3) 0.0208(12) Uani d . . . 1.0 . .
C C25 0.6283(5) 0.2682(4) 0.5720(3) 0.0182(12) Uani d . . . 1.0 . .
C C26 0.5044(5) 0.2412(4) 0.6076(3) 0.0193(12) Uani d . . . 1.0 . .
C C27 0.5242(5) 0.2669(4) 0.6886(3) 0.0187(12) Uani d . . . 1.0 . .
C C28 0.4154(5) 0.2442(4) 0.7379(3) 0.0223(13) Uani d . . . 1.0 . .
C C29 0.3089(5) 0.2783(4) 0.7333(3) 0.0258(13) Uani d . . . 1.0 . .
H H29 0.3079 0.3201 0.6998 0.031 Uiso calc U . R 1.0 . .
C C30 0.2037(5) 0.2534(5) 0.7760(4) 0.0310(14) Uani d . . . 1.0 . .
H H30 0.1316 0.2773 0.7714 0.037 Uiso calc U . R 1.0 . .
C C31 0.2060(6) 0.1933(5) 0.8254(4) 0.0332(15) Uani d . . . 1.0 . .
H H31 0.1352 0.1761 0.8554 0.04 Uiso calc U . R 1.0 . .
C C32 0.3105(5) 0.1582(5) 0.8315(4) 0.0294(14) Uani d . . . 1.0 . .
H H32 0.3107 0.1159 0.8648 0.035 Uiso calc U . R 1.0 . .
C C33 0.4156(5) 0.1845(4) 0.7888(3) 0.0248(13) Uani d . . . 1.0 . .
H H33 0.4882 0.1617 0.7944 0.03 Uiso calc U . R 1.0 . .
C C34 0.3794(5) 0.1833(4) 0.5548(3) 0.0198(12) Uani d . . . 1.0 . .
C C35 0.2979(5) 0.0871(4) 0.5615(3) 0.0236(13) Uani d . . . 1.0 . .
H H35 0.32 0.0621 0.6026 0.028 Uiso calc U . R 1.0 . .
C C36 0.1868(5) 0.0289(5) 0.5095(3) 0.0291(14) Uani d . . . 1.0 . .
H H36 0.1329 -0.036 0.515 0.035 Uiso calc U . R 1.0 . .
C C37 0.1519(5) 0.0629(5) 0.4491(4) 0.0309(14) Uani d . . . 1.0 . .
H H37 0.076 0.0209 0.4125 0.037 Uiso calc U . R 1.0 . .
C C38 0.2289(5) 0.1590(5) 0.4427(3) 0.0273(14) Uani d . . . 1.0 . .
H H38 0.2043 0.185 0.403 0.033 Uiso calc U . R 1.0 . .
C C39 0.3428(5) 0.2175(4) 0.4947(3) 0.0238(13) Uani d . . . 1.0 . .
H H39 0.3964 0.2822 0.4888 0.029 Uiso calc U . R 1.0 . .
C C40 0.6327(5) 0.2387(4) 0.4830(3) 0.0219(13) Uani d . . . 1.0 . .
C C41 0.5940(5) 0.1311(4) 0.4342(3) 0.0248(13) Uani d . . . 1.0 . .
H H41 0.5648 0.0767 0.4581 0.03 Uiso calc U . R 1.0 . .
C C42 0.5976(5) 0.1029(5) 0.3516(3) 0.0290(14) Uani d . . . 1.0 . .
H H42 0.5705 0.0295 0.3193 0.035 Uiso calc U . R 1.0 . .
C C43 0.6403(5) 0.1807(5) 0.3161(4) 0.0302(14) Uani d . . . 1.0 . .
H H43 0.6443 0.1611 0.2595 0.036 Uiso calc U . R 1.0 . .
C C44 0.6773(5) 0.2874(5) 0.3635(3) 0.0278(14) Uani d . . . 1.0 . .
H H44 0.7053 0.3412 0.3389 0.033 Uiso calc U . R 1.0 . .
C C45 0.6741(5) 0.3165(5) 0.4454(3) 0.0245(13) Uani d . . . 1.0 . .
H H45 0.7002 0.3903 0.477 0.029 Uiso calc U . R 1.0 . .
C C46 0.8681(5) 0.3313(4) 0.6089(3) 0.0186(12) Uani d . . . 1.0 . .
C C47 0.9394(5) 0.2645(4) 0.6123(3) 0.0245(13) Uani d . . . 1.0 . .
H H47 0.901 0.2039 0.6286 0.029 Uiso calc U . R 1.0 . .
C C48 1.0656(5) 0.2847(5) 0.5925(3) 0.0280(14) Uani d . . . 1.0 . .
H H48 1.1118 0.2369 0.5935 0.034 Uiso calc U . R 1.0 . .
C C49 1.1246(5) 0.3746(4) 0.5711(3) 0.0264(13) Uani d U . . 1.0 . .
H H49 1.2117 0.3895 0.5586 0.032 Uiso calc U . R 1.0 . .
C C50 1.0546(5) 0.4427(5) 0.5683(3) 0.0264(12) Uani d U . . 1.0 . .
H H50 1.0936 0.5047 0.5539 0.032 Uiso calc U . R 1.0 . .
C C51 0.9270(5) 0.4194(4) 0.5867(3) 0.0249(13) Uani d U . . 1.0 . .
H H51 0.8794 0.4657 0.5838 0.03 Uiso calc U . R 1.0 . .
C C52 0.5787(15) 0.2000(13) -0.0079(10) 0.067(4) Uani d U P . 0.5 B -1
H H52A 0.6505 0.2072 -0.0413 0.101 Uiso calc U P R 0.5 B -1
H H52B 0.608 0.2519 0.0465 0.101 Uiso calc U P R 0.5 B -1
H H52C 0.5067 0.2137 -0.0319 0.101 Uiso calc U P R 0.5 B -1
C C53 0.518(2) 0.0723(15) 0.0716(15) 0.051(4) Uani d U P G 0.5 B -1
H H53 0.5392 0.1331 0.1192 0.061 Uiso calc U P R 0.5 B -1
C C54 0.533(2) 0.0855(15) -0.0034(15) 0.046(4) Uani d U P G 0.5 B -1
C C55 0.502(2) -0.0035(16) -0.0730(15) 0.048(4) Uani d U P G 0.5 B -1
H H55 0.5118 0.0056 -0.1242 0.058 Uiso calc U P R 0.5 B -1
C C56 0.455(2) -0.1058(16) -0.0677(15) 0.054(4) Uani d U P G 0.5 B -1
H H56 0.434 -0.1667 -0.1152 0.064 Uiso calc U P R 0.5 B -1
C C57 0.440(2) -0.1191(15) 0.0073(15) 0.052(4) Uani d U P G 0.5 B -1
H H57 0.4088 -0.189 0.0109 0.063 Uiso calc U P R 0.5 B -1
C C58 0.472(2) -0.0300(16) 0.0769(15) 0.052(4) Uani d U P G 0.5 B -1
H H58 0.4614 -0.0391 0.1282 0.063 Uiso calc U P R 0.5 B -1
C C65 0.2179(16) 1.0753(17) 0.0141(12) 0.074(5) Uani d U P . 0.5 C -2
H H65A 0.2399 1.132 -0.0102 0.111 Uiso calc U P R 0.5 C -2
H H65B 0.2581 1.0209 -0.0126 0.111 Uiso calc U P R 0.5 C -2
H H65C 0.25 1.1059 0.0717 0.111 Uiso calc U P R 0.5 C -2
C C59 -0.1373(10) 1.0329(12) -0.0097(7) 0.072(3) Uani d U P G 0.5 C -2
H H59 -0.1952 1.0694 -0.0172 0.087 Uiso calc U P R 0.5 C -2
C C60 -0.1856(8) 0.9319(12) -0.0021(8) 0.085(4) Uani d U P G 0.5 C -2
H H60 -0.2764 0.8994 -0.0044 0.102 Uiso calc U P R 0.5 C -2
C C61 -0.1009(13) 0.8785(9) 0.0089(7) 0.080(4) Uani d U P G 0.5 C -2
H H61 -0.1339 0.8095 0.0141 0.096 Uiso calc U P R 0.5 C -2
C C62 0.0321(12) 0.9261(9) 0.0123(6) 0.061(3) Uani d U P G 0.5 C -2
H H62 0.09 0.8896 0.0199 0.073 Uiso calc U P R 0.5 C -2
C C63 0.0804(7) 1.0270(10) 0.0047(7) 0.047(3) Uani d U P G 0.5 C -2
C C64 -0.0043(11) 1.0804(8) -0.0063(6) 0.051(3) Uani d U P G 0.5 C -2
H H64 0.0287 1.1494 -0.0115 0.061 Uiso calc U P R 0.5 C -2
N N1 0.8992(4) 0.5651(4) 0.7935(3) 0.0240(11) Uani d . . D 1.0 . .
N N2 0.7260(4) 0.5713(4) 0.7391(3) 0.0259(11) Uani d . . . 1.0 . .
N N3 0.6792(5) 0.5052(4) 0.8772(3) 0.0331(13) Uani d . . . 1.0 . .
Si Si1 0.73213(15) 0.47092(13) 0.78533(10) 0.0236(4) Uani d . . . 1.0 . .

loop_
_atom_site_aniso_label
_atom_site_aniso_U_11
_atom_site_aniso_U_22
_atom_site_aniso_U_33
_atom_site_aniso_U_12
_atom_site_aniso_U_13
_atom_site_aniso_U_23
B1 0.021(3) 0.019(4) 0.025(4) 0.009(3) 0.002(3) 0.007(3)
C1 0.011(4) 0.023(5) 0.028(5) 0.004(3) -0.003(3) 0.010(3)
C2 0.020(5) 0.030(5) 0.038(5) 0.009(3) -0.005(4) 0.003(3)
C3 0.029(5) 0.040(6) 0.029(4) 0.017(4) -0.001(3) 0.009(4)
C4 0.015(4) 0.043(5) 0.060(7) 0.002(3) -0.008(4) 0.025(5)
C1A 0.04(2) 0.042(19) 0.07(2) -0.002(15) 0.012(15) 0.015(15)
C2A 0.04(3) 0.048(18) 0.08(3) 0.005(14) 0.02(2) 0.022(16)
C3A 0.03(2) 0.06(2) 0.07(2) 0.009(17) 0.008(15) 0.010(15)
C4A 0.04(2) 0.04(2) 0.06(2) -0.007(15) 0.012(16) 0.006(16)
C5 0.021(3) 0.020(3) 0.028(3) 0.005(2) 0.005(2) 0.005(3)
C6 0.014(3) 0.024(3) 0.038(4) 0.007(2) 0.003(3) 0.010(3)
C7 0.028(3) 0.025(4) 0.041(4) -0.002(3) 0.012(3) 0.006(3)
C8 0.034(4) 0.021(4) 0.047(4) 0.001(3) 0.001(3) 0.007(3)
C9 0.019(3) 0.029(4) 0.046(4) 0.003(3) 0.003(3) 0.018(3)
C10 0.016(3) 0.028(4) 0.037(4) 0.004(2) 0.004(3) 0.013(3)
C11 0.025(3) 0.017(3) 0.031(3) 0.003(2) -0.005(3) 0.006(3)
C12 0.016(3) 0.022(3) 0.049(4) 0.009(2) 0.006(3) 0.016(3)
C13 0.028(3) 0.036(4) 0.047(4) 0.013(3) -0.004(3) 0.016(3)
C14 0.034(4) 0.022(3) 0.053(4) 0.013(3) 0.008(3) 0.016(3)
C15 0.025(3) 0.038(4) 0.074(5) 0.013(3) 0.007(3) 0.031(4)
C16 0.061(5) 0.027(4) 0.044(4) 0.017(3) 0.018(3) 0.009(3)
C17 0.041(4) 0.035(4) 0.040(4) 0.005(3) 0.013(3) 0.019(3)
C18 0.020(3) 0.021(3) 0.028(3) 0.003(2) 0.003(2) 0.009(3)
C19 0.027(3) 0.026(3) 0.026(3) 0.005(3) 0.003(2) 0.012(3)
C20 0.034(4) 0.026(4) 0.034(4) 0.011(3) 0.010(3) 0.013(3)
C21 0.048(4) 0.032(4) 0.040(4) 0.019(3) 0.002(3) 0.014(3)
C22 0.047(4) 0.052(5) 0.038(4) 0.023(4) -0.014(3) 0.011(4)
C23 0.040(4) 0.026(4) 0.034(4) 0.010(3) -0.008(3) 0.004(3)
C24 0.016(3) 0.019(3) 0.030(3) 0.004(2) 0.006(2) 0.012(3)
C25 0.012(3) 0.013(3) 0.031(3) 0.003(2) 0.004(2) 0.012(2)
C26 0.010(3) 0.015(3) 0.033(3) 0.001(2) 0.004(2) 0.011(3)
C27 0.011(3) 0.017(3) 0.030(3) 0.002(2) 0.002(2) 0.012(3)
C28 0.017(3) 0.022(3) 0.029(3) 0.007(2) 0.003(2) 0.009(3)
C29 0.021(3) 0.017(3) 0.040(4) 0.003(2) 0.007(3) 0.012(3)
C30 0.020(3) 0.025(3) 0.047(4) 0.005(3) 0.008(3) 0.012(3)
C31 0.025(3) 0.028(4) 0.040(4) 0.002(3) 0.014(3) 0.009(3)
C32 0.026(3) 0.025(3) 0.040(4) 0.006(3) 0.006(3) 0.016(3)
C33 0.016(3) 0.023(3) 0.037(4) 0.005(2) 0.005(2) 0.013(3)
C34 0.010(3) 0.021(3) 0.030(3) 0.006(2) 0.008(2) 0.010(3)
C35 0.021(3) 0.021(3) 0.032(3) 0.009(2) 0.004(2) 0.011(3)
C36 0.013(3) 0.033(4) 0.038(4) 0.004(2) 0.007(3) 0.010(3)
C37 0.013(3) 0.034(4) 0.037(4) 0.001(3) 0.000(3) 0.006(3)
C38 0.021(3) 0.036(4) 0.028(3) 0.017(3) 0.005(2) 0.007(3)
C39 0.015(3) 0.020(3) 0.039(4) 0.004(2) 0.010(2) 0.014(3)
C40 0.011(3) 0.025(3) 0.031(3) 0.006(2) 0.002(2) 0.011(3)
C41 0.020(3) 0.021(3) 0.035(4) 0.004(2) 0.005(3) 0.012(3)
C42 0.023(3) 0.029(4) 0.033(4) 0.010(3) 0.001(3) 0.006(3)
C43 0.025(3) 0.041(4) 0.026(3) 0.013(3) 0.004(3) 0.011(3)
C44 0.023(3) 0.032(4) 0.035(4) 0.010(3) 0.005(3) 0.018(3)
C45 0.018(3) 0.021(3) 0.030(3) -0.002(2) 0.000(2) 0.010(3)
C46 0.014(3) 0.016(3) 0.022(3) 0.002(2) 0.000(2) 0.003(2)
C47 0.021(3) 0.019(3) 0.033(3) 0.003(2) 0.002(2) 0.011(3)
C48 0.023(3) 0.032(4) 0.029(3) 0.015(3) 0.001(2) 0.005(3)
C49 0.016(3) 0.028(3) 0.033(3) 0.005(2) 0.004(2) 0.009(3)
C50 0.022(3) 0.022(3) 0.034(3) 0.002(2) 0.007(2) 0.013(2)
C51 0.025(3) 0.020(3) 0.031(3) 0.007(2) 0.005(2) 0.009(2)
C52 0.061(10) 0.062(10) 0.081(9) 0.001(7) -0.011(8) 0.045(8)
C53 0.041(10) 0.058(12) 0.055(5) 0.004(8) -0.007(6) 0.032(7)
C54 0.031(9) 0.057(11) 0.059(5) 0.009(7) -0.007(6) 0.034(7)
C55 0.035(10) 0.059(11) 0.056(5) 0.008(8) -0.005(6) 0.032(8)
C56 0.041(10) 0.060(11) 0.060(6) 0.005(8) -0.004(7) 0.031(8)
C57 0.043(10) 0.054(12) 0.062(6) 0.007(9) -0.001(7) 0.032(8)
C58 0.043(10) 0.058(12) 0.058(6) 0.009(8) 0.002(7) 0.031(8)
C65 0.043(7) 0.131(11) 0.039(9) 0.014(6) 0.002(5) 0.029(9)
C59 0.058(6) 0.114(8) 0.037(6) 0.024(5) 0.002(5) 0.017(6)
C60 0.076(8) 0.116(8) 0.037(7) 0.007(6) 0.004(6) 0.016(6)
C61 0.082(7) 0.102(7) 0.032(6) 0.002(6) 0.005(6) 0.017(6)
C62 0.073(7) 0.078(6) 0.027(6) 0.010(5) 0.002(5) 0.023(5)
C63 0.042(5) 0.078(6) 0.024(5) 0.019(4) 0.004(4) 0.023(5)
C64 0.051(6) 0.083(7) 0.026(6) 0.026(5) 0.003(5) 0.025(5)
N1 0.019(3) 0.021(3) 0.029(3) -0.001(2) 0.000(2) 0.011(2)
N2 0.018(2) 0.024(3) 0.037(3) 0.008(2) 0.003(2) 0.012(2)
N3 0.052(3) 0.014(3) 0.034(3) 0.011(2) 0.015(2) 0.008(2)
Si1 0.0185(8) 0.0219(9) 0.0307(10) 0.0045(7) 0.0043(7) 0.0108(8)

loop_
_atom_type_symbol
_atom_type_description
_atom_type_scat_dispersion_real
_atom_type_scat_dispersion_imag
_atom_type_scat_source
C C 0.0033 0.0016 'International Tables Vol C Tables 4.2.6.8 and 6.1.1.4'
H H 0.0000 0.0000 'International Tables Vol C Tables 4.2.6.8 and 6.1.1.4'
B B 0.0013 0.0007 'International Tables Vol C Tables 4.2.6.8 and 6.1.1.4'
N N 0.0061 0.0033 'International Tables Vol C Tables 4.2.6.8 and 6.1.1.4'
Si Si 0.0817 0.0704 'International Tables Vol C Tables 4.2.6.8 and 6.1.1.4'

loop_
_geom_angle_atom_site_label_1
_geom_angle_atom_site_label_2
_geom_angle_atom_site_label_3
_geom_angle
C24 B1 C18 111.5(5)
C24 B1 C27 99.1(4)
C18 B1 C27 112.3(4)
C24 B1 Si1 107.6(4)
C18 B1 Si1 115.4(4)
C27 B1 Si1 109.7(4)
N1 C1 C2 107.5(6)
N1 C1 C3 106.1(6)
C2 C1 C3 111.3(6)
N1 C1 C4 113.1(6)
C2 C1 C4 109.3(7)
C3 C1 C4 109.5(7)
N1 C1A C2A 111.(3)
N1 C1A C3A 108.(3)
C2A C1A C3A 109.(2)
N1 C1A C4A 114.(2)
C2A C1A C4A 106.(2)
C3A C1A C4A 109.(2)
N1 C5 N2 105.7(4)
N1 C5 C6 128.3(5)
N2 C5 C6 125.9(5)
N1 C5 Si1 53.6(3)
N2 C5 Si1 52.2(3)
C6 C5 Si1 178.1(4)
C11 C6 C7 119.7(5)
C11 C6 C5 121.7(5)
C7 C6 C5 118.6(5)
C6 C7 C8 120.6(6)
C9 C8 C7 119.3(6)
C10 C9 C8 121.0(5)
C9 C10 C11 119.3(6)
C6 C11 C10 120.1(5)
N2 C12 C13 111.0(5)
N2 C12 C15 105.1(4)
C13 C12 C15 108.8(5)
N2 C12 C14 112.2(5)
C13 C12 C14 111.9(5)
C15 C12 C14 107.5(5)
C19 C18 C23 115.7(5)
C19 C18 B1 117.9(5)
C23 C18 B1 126.3(5)
C20 C19 C18 123.1(5)
C21 C20 C19 119.4(6)
C22 C21 C20 119.4(6)
C21 C22 C23 120.5(6)
C22 C23 C18 121.9(6)
C25 C24 C46 123.1(5)
C25 C24 B1 109.1(4)
C46 C24 B1 127.6(4)
C24 C25 C26 111.5(5)
C24 C25 C40 126.0(5)
C26 C25 C40 121.9(4)
C27 C26 C25 111.8(4)
C27 C26 C34 127.5(5)
C25 C26 C34 120.4(5)
C26 C27 C28 122.1(4)
C26 C27 B1 108.5(4)
C28 C27 B1 129.2(5)
C29 C28 C33 117.6(5)
C29 C28 C27 121.6(5)
C33 C28 C27 120.8(5)
C28 C29 C30 122.4(5)
C31 C30 C29 118.7(5)
C32 C31 C30 120.5(5)
C31 C32 C33 120.1(5)
C32 C33 C28 120.7(5)
C39 C34 C35 117.7(5)
C39 C34 C26 122.2(5)
C35 C34 C26 120.0(5)
C36 C35 C34 120.7(5)
C35 C36 C37 121.2(5)
C36 C37 C38 119.1(5)
C37 C38 C39 119.8(5)
C34 C39 C38 121.5(5)
C41 C40 C45 117.9(5)
C41 C40 C25 120.3(5)
C45 C40 C25 121.8(5)
C42 C41 C40 120.8(5)
C43 C42 C41 120.4(6)
C42 C43 C44 119.4(6)
C45 C44 C43 120.8(5)
C44 C45 C40 120.7(5)
C51 C46 C47 118.1(5)
C51 C46 C24 121.2(5)
C47 C46 C24 120.7(5)
C48 C47 C46 121.1(5)
C47 C48 C49 120.3(5)
C48 C49 C50 119.1(5)
C49 C50 C51 119.6(5)
C46 C51 C50 121.8(5)
C54 C53 C58 120.0
C53 C54 C55 120.0
C53 C54 C52 119.0(13)
C55 C54 C52 121.0(13)
C56 C55 C54 120.0
C55 C56 C57 120.0
C56 C57 C58 120.0
C57 C58 C53 120.0
C60 C59 C64 120.0
C61 C60 C59 120.0
C60 C61 C62 120.0
C63 C62 C61 120.0
C62 C63 C64 120.0
C62 C63 C65 117.7(12)
C64 C63 C65 122.2(13)
C63 C64 C59 120.0
C5 N1 C1 132.9(5)
C5 N1 C1A 133.4(13)
C5 N1 Si1 91.1(3)
C1 N1 Si1 136.0(4)
C1A N1 Si1 135.5(13)
C5 N2 C12 130.5(5)
C5 N2 Si1 92.4(3)
C12 N2 Si1 137.2(4)
C17 N3 C16 111.9(5)
C17 N3 Si1 124.2(4)
C16 N3 Si1 123.6(4)
N3 Si1 N2 107.8(2)
N3 Si1 N1 107.2(2)
N2 Si1 N1 70.7(2)
N3 Si1 B1 119.3(2)
N2 Si1 B1 119.8(2)
N1 Si1 B1 122.1(2)
N3 Si1 C5 112.5(2)
N2 Si1 C5 35.42(19)
N1 Si1 C5 35.34(18)
B1 Si1 C5 128.2(2)

loop_
_geom_bond_atom_site_label_1
_geom_bond_atom_site_label_2
_geom_bond_distance
B1 C24 1.626(8)
B1 C18 1.636(8)
B1 C27 1.638(7)
B1 Si1 2.040(7)
C1 N1 1.486(7)
C1 C2 1.509(10)
C1 C3 1.515(10)
C1 C4 1.546(9)
C1A N1 1.495(18)
C1A C2A 1.52(2)
C1A C3A 1.53(2)
C1A C4A 1.559(19)
C5 N1 1.342(7)
C5 N2 1.345(7)
C5 C6 1.489(7)
C5 Si1 2.319(6)
C6 C11 1.376(8)
C6 C7 1.382(8)
C7 C8 1.393(8)
C8 C9 1.376(8)
C9 C10 1.376(8)
C10 C11 1.405(7)
C12 N2 1.477(7)
C12 C13 1.512(8)
C12 C15 1.526(8)
C12 C14 1.530(8)
C16 N3 1.461(7)
C17 N3 1.458(7)
C18 C19 1.387(8)
C18 C23 1.390(8)
C19 C20 1.382(7)
C20 C21 1.375(8)
C21 C22 1.370(9)
C22 C23 1.384(8)
C24 C25 1.350(7)
C24 C46 1.489(7)
C25 C26 1.485(7)
C25 C40 1.492(7)
C26 C27 1.351(7)
C26 C34 1.488(7)
C27 C28 1.488(7)
C28 C29 1.387(7)
C28 C33 1.396(7)
C29 C30 1.389(7)
C30 C31 1.384(8)
C31 C32 1.380(8)
C32 C33 1.391(7)
C34 C39 1.384(7)
C34 C35 1.404(7)
C35 C36 1.373(7)
C36 C37 1.380(8)
C37 C38 1.385(8)
C38 C39 1.393(7)
C40 C41 1.398(7)
C40 C45 1.401(7)
C41 C42 1.384(8)
C42 C43 1.376(8)
C43 C44 1.383(8)
C44 C45 1.372(8)
C46 C51 1.376(7)
C46 C47 1.390(7)
C47 C48 1.387(7)
C48 C49 1.387(8)
C49 C50 1.392(8)
C50 C51 1.392(7)
C52 C54 1.54(2)
C53 C54 1.39
C53 C58 1.39
C54 C55 1.39
C55 C56 1.39
C56 C57 1.39
C57 C58 1.39
C65 C63 1.428(16)
C59 C60 1.39
C59 C64 1.39
C60 C61 1.39
C61 C62 1.39
C62 C63 1.39
C63 C64 1.39
N1 Si1 1.866(4)
N2 Si1 1.834(5)
N3 Si1 1.691(5)
